data_4133529
loop_
_publ_author_name
'Seidl, Frederick J.'
'Min, Chang'
'Lopez, Jovan A.'
'Burns, Noah Z.'

_publ_section_title
;
 Catalytic Regio- and Enantioselective Haloazidation of Allylic Alcohols.
;
_journal_issue 46
_journal_name_full 'Journal of the American Chemical Society'
_journal_page_first 15646
_journal_page_last 15650
_journal_paper_doi 10.1021/jacs.8b10799
_journal_volume 140
_journal_year 2018
_chemical_absolute_configuration rmad
_chemical_formula_moiety 'C23 H24 Br Fe N3 O'
_chemical_formula_sum 'C23 H24 Br Fe N3 O'
_chemical_formula_weight 494.21
_space_group_crystal_system monoclinic
_space_group_IT_number 4
_space_group_name_Hall 'P 2yb'
_space_group_name_H-M_alt 'P 1 21 1'
_atom_sites_solution_hydrogens geom
_atom_sites_solution_primary dual
_atom_sites_solution_secondary difmap
_audit_creation_method SHELXL-2018/1
_cell_angle_alpha 90
_cell_angle_beta 96.435(2)
_cell_angle_gamma 90
_cell_formula_units_Z 2
_cell_length_a 7.2267(8)
_cell_length_b 10.4032(12)
_cell_length_c 14.3685(16)
_cell_measurement_reflns_used 8170
_cell_measurement_temperature 120(2)
_cell_measurement_theta_max 26.43
_cell_measurement_theta_min 2.42
_cell_volume 1073.4(2)
_computing_cell_refinement 'Bruker SAINT (Bruker, 2015)'
_computing_data_collection 'Bruker APEX-3 (Bruker, 2015)'
_computing_data_reduction 'Bruker SAINT (Bruker, 2015)'
_computing_molecular_graphics 'Bruker XP (Bruker, 2015)'
_computing_publication_material 'CIFTAB (Sheldrick, 2008)'
_computing_structure_refinement 'SHELXL-2018/1 (Sheldrick, 2015)'
_computing_structure_solution 'SHELXT-2014/2 (Sheldrick, 2015)'
_diffrn_ambient_temperature 120(2)
_diffrn_detector_area_resol_mean 8.33
_diffrn_measured_fraction_theta_full 1.000
_diffrn_measured_fraction_theta_max 0.999
_diffrn_measurement_device_type 'Bruker APEX-II'
_diffrn_measurement_method 'combination of \w and \f-scans '
_diffrn_radiation_type MoK\a
_diffrn_radiation_wavelength 0.71073
_diffrn_reflns_av_R_equivalents 0.0254
_diffrn_reflns_av_unetI/netI 0.0459
_diffrn_reflns_Laue_measured_fraction_full 1.000
_diffrn_reflns_Laue_measured_fraction_max 0.999
_diffrn_reflns_limit_h_max 9
_diffrn_reflns_limit_h_min -9
_diffrn_reflns_limit_k_max 13
_diffrn_reflns_limit_k_min -13
_diffrn_reflns_limit_l_max 19
_diffrn_reflns_limit_l_min -19
_diffrn_reflns_number 17124
_diffrn_reflns_point_group_measured_fraction_full 0.998
_diffrn_reflns_point_group_measured_fraction_max 0.998
_diffrn_reflns_theta_full 25.242
_diffrn_reflns_theta_max 28.433
_diffrn_reflns_theta_min 2.422
_diffrn_source 'fine-focus sealed tube'
_exptl_absorpt_coefficient_mu 2.583
_exptl_absorpt_correction_T_max 0.8898
_exptl_absorpt_correction_T_min 0.7769
_exptl_absorpt_correction_type numerical
_exptl_absorpt_process_details 'SADABS (Krause et al., 2015)'
_exptl_crystal_colour yellow
_exptl_crystal_density_diffrn 1.529
_exptl_crystal_description block
_exptl_crystal_F_000 504
_exptl_crystal_size_max 0.151
_exptl_crystal_size_mid 0.100
_exptl_crystal_size_min 0.083
_refine_diff_density_max 0.941
_refine_diff_density_min -0.317
_refine_diff_density_rms 0.064
_refine_ls_abs_structure_details
;
 Flack x determined using 2213 quotients [(I+)-(I-)]/[(I+)+(I-)]
 (Parsons, Flack and Wagner, Acta Cryst. B69 (2013) 249-259).
;
_refine_ls_abs_structure_Flack 0.039(3)
_refine_ls_extinction_method none
_refine_ls_goodness_of_fit_ref 1.010
_refine_ls_hydrogen_treatment constr
_refine_ls_matrix_type full
_refine_ls_number_parameters 264
_refine_ls_number_reflns 5385
_refine_ls_number_restraints 1
_refine_ls_restrained_S_all 1.010
_refine_ls_R_factor_all 0.0287
_refine_ls_R_factor_gt 0.0259
_refine_ls_shift/su_max 0.001
_refine_ls_shift/su_mean 0.000
_refine_ls_structure_factor_coef Fsqd
_refine_ls_weighting_details 'w=1/[\s^2^(Fo^2^)+(0.0249P)^2^] where P=(Fo^2^+2Fc^2^)/3'
_refine_ls_weighting_scheme calc
_refine_ls_wR_factor_gt 0.0597
_refine_ls_wR_factor_ref 0.0604
_reflns_Friedel_coverage 0.895
_reflns_Friedel_fraction_full 0.997
_reflns_Friedel_fraction_max 0.996
_reflns_number_gt 5031
_reflns_number_total 5385
_reflns_threshold_expression 'I > 2\s(I)'
_cod_data_source_file ja8b10799_si_003.cif
_cod_data_source_block su1802
_cod_original_sg_symbol_H-M 'P 21'
_cod_database_code 4133529
_shelx_shelxl_version_number 2018/1
_shelx_space_group_comment
;
The symmetry employed for this shelxl refinement is uniquely defined
by the following loop, which should always be used as a source of
symmetry information in preference to the above space-group names.
They are only intended as comments.
;
_shelx_estimated_absorpt_t_min 0.696
_shelx_estimated_absorpt_t_max 0.814
_diffrn_source_monochromator 'Bruker TRIUMPH curved-graphite'

loop_
_space_group_symop_operation_xyz
'x, y, z'
'-x, y+1/2, -z'

loop_
_atom_site_label
_atom_site_type_symbol
_atom_site_fract_x
_atom_site_fract_y
_atom_site_fract_z
_atom_site_U_iso_or_equiv
_atom_site_adp_type
_atom_site_occupancy
_atom_site_site_symmetry_order
_atom_site_calc_flag
_atom_site_refinement_flags_posn
_atom_site_refinement_flags_adp
Fe1 Fe 0.78162(6) 0.71432(4) 0.52543(3) 0.01154(10) Uani 1 1 d . .
Br1 Br 0.53158(5) 0.50410(3) -0.01016(2) 0.02446(10) Uani 1 1 d . .
O1 O 0.1896(3) 0.7589(3) 0.24621(17) 0.0240(6) Uani 1 1 d . .
H1O H 0.076658 0.741059 0.248026 0.049(15) Uiso 1 1 calc R .
N1 N 0.8070(4) 0.7046(3) 0.24476(19) 0.0204(6) Uani 1 1 d . .
N2 N 0.6766(4) 0.7073(3) 0.17167(19) 0.0226(6) Uani 1 1 d . .
N3 N 0.5289(4) 0.6433(3) 0.19734(18) 0.0149(5) Uani 1 1 d . .
C1 C 0.6428(6) 0.8839(4) 0.4999(3) 0.0328(10) Uani 1 1 d . .
H1 H 0.652444 0.940189 0.448549 0.039 Uiso 1 1 calc R U
C2 C 0.5160(5) 0.7785(5) 0.5020(3) 0.0328(11) Uani 1 1 d . .
H2 H 0.426676 0.752096 0.452139 0.039 Uiso 1 1 calc R U
C3 C 0.5468(5) 0.7210(4) 0.5911(3) 0.0256(8) Uani 1 1 d . .
H3 H 0.481556 0.649155 0.611964 0.031 Uiso 1 1 calc R U
C4 C 0.6920(5) 0.7890(4) 0.6441(3) 0.0249(8) Uani 1 1 d . .
H4A H 0.741663 0.770886 0.706767 0.030 Uiso 1 1 calc R U
C5 C 0.7499(5) 0.8890(3) 0.5870(3) 0.0282(9) Uani 1 1 d . .
H5 H 0.845763 0.949445 0.604938 0.034 Uiso 1 1 calc R U
C6 C 0.8500(4) 0.6238(3) 0.4077(2) 0.0116(6) Uani 1 1 d . .
C7 C 0.8152(4) 0.5322(3) 0.4781(2) 0.0139(6) Uani 1 1 d . .
H7 H 0.722914 0.466772 0.472080 0.017 Uiso 1 1 calc R U
C8 C 0.9435(5) 0.5568(3) 0.5587(2) 0.0176(7) Uani 1 1 d . .
H8 H 0.952406 0.509911 0.615786 0.021 Uiso 1 1 calc R U
C9 C 1.0557(4) 0.6631(3) 0.5394(2) 0.0184(7) Uani 1 1 d . .
H9 H 1.152064 0.699912 0.581448 0.022 Uiso 1 1 calc R U
C10 C 0.9994(4) 0.7055(3) 0.4462(2) 0.0140(6) Uani 1 1 d . .
H10 H 1.051295 0.775214 0.415159 0.017 Uiso 1 1 calc R U
C11 C 0.7412(4) 0.6397(3) 0.3166(2) 0.0128(6) Uani 1 1 d . .
C12 C 0.5634(4) 0.5996(3) 0.2864(2) 0.0139(6) Uani 1 1 d . .
H12 H 0.482157 0.551468 0.320672 0.017 Uiso 1 1 calc R U
C13 C 0.3511(4) 0.6354(3) 0.1343(2) 0.0154(6) Uani 1 1 d . .
C14 C 0.2562(4) 0.5090(4) 0.1566(2) 0.0173(6) Uani 1 1 d . .
H14A H 0.216758 0.515876 0.220233 0.021 Uiso 1 1 calc R U
H14B H 0.349684 0.439248 0.158161 0.021 Uiso 1 1 calc R U
C15 C 0.0859(5) 0.4695(3) 0.0886(2) 0.0191(7) Uani 1 1 d . .
H15A H -0.010290 0.537539 0.086203 0.023 Uiso 1 1 calc R U
H15B H 0.122994 0.458444 0.024764 0.023 Uiso 1 1 calc R U
C16 C 0.0077(5) 0.3442(3) 0.1217(2) 0.0160(7) Uani 1 1 d . .
C17 C -0.1436(5) 0.3450(3) 0.1735(2) 0.0189(7) Uani 1 1 d . .
H17 H -0.202422 0.424038 0.185420 0.023 Uiso 1 1 calc R U
C18 C -0.2095(5) 0.2307(4) 0.2082(2) 0.0270(8) Uani 1 1 d . .
H18 H -0.314272 0.232128 0.242612 0.032 Uiso 1 1 calc R U
C19 C -0.1225(6) 0.1144(4) 0.1926(3) 0.0294(9) Uani 1 1 d . .
H19 H -0.166767 0.036354 0.216397 0.035 Uiso 1 1 calc R U
C20 C 0.0308(6) 0.1145(4) 0.1415(3) 0.0284(9) Uani 1 1 d . .
H20 H 0.093453 0.036249 0.131704 0.034 Uiso 1 1 calc R U
C21 C 0.0922(5) 0.2282(4) 0.1050(2) 0.0209(7) Uani 1 1 d . .
H21 H 0.193360 0.226543 0.068098 0.025 Uiso 1 1 calc R U
C22 C 0.3928(5) 0.6482(3) 0.0334(2) 0.0162(6) Uani 1 1 d . .
H22A H 0.464887 0.728057 0.027192 0.019 Uiso 1 1 calc R U
H22B H 0.273727 0.656597 -0.007497 0.019 Uiso 1 1 calc R U
C23 C 0.2306(5) 0.7544(3) 0.1536(2) 0.0200(7) Uani 1 1 d . .
H23A H 0.298127 0.833670 0.139657 0.024 Uiso 1 1 calc R U
H23B H 0.112877 0.751830 0.111212 0.024 Uiso 1 1 calc R U

loop_
_atom_site_aniso_label
_atom_site_aniso_U_11
_atom_site_aniso_U_22
_atom_site_aniso_U_33
_atom_site_aniso_U_23
_atom_site_aniso_U_13
_atom_site_aniso_U_12
Fe1 0.00787(19) 0.0133(2) 0.0136(2) -0.00309(18) 0.00192(15) 0.00046(18)
Br1 0.02831(19) 0.02111(17) 0.02476(17) -0.00374(15) 0.00649(13) 0.00492(16)
O1 0.0147(13) 0.0347(14) 0.0248(13) -0.0030(10) 0.0119(10) -0.0029(10)
N1 0.0171(13) 0.0269(15) 0.0172(13) 0.0018(13) 0.0016(10) -0.0087(13)
N2 0.0190(14) 0.0293(15) 0.0192(13) 0.0042(13) 0.0009(10) -0.0101(14)
N3 0.0147(14) 0.0172(13) 0.0129(13) 0.0004(11) 0.0022(10) -0.0043(11)
C1 0.033(2) 0.028(2) 0.040(2) 0.0081(17) 0.0160(18) 0.0200(17)
C2 0.0115(17) 0.053(3) 0.033(2) -0.022(2) -0.0031(14) 0.0178(19)
C3 0.0198(17) 0.0206(17) 0.040(2) -0.0102(17) 0.0190(15) -0.0036(16)
C4 0.0252(19) 0.030(2) 0.0211(18) -0.0100(15) 0.0076(14) 0.0049(16)
C5 0.0235(19) 0.0165(18) 0.048(2) -0.0139(16) 0.0186(17) -0.0022(15)
C6 0.0081(14) 0.0137(14) 0.0129(14) -0.0052(11) 0.0014(11) 0.0001(11)
C7 0.0120(15) 0.0108(16) 0.0194(15) -0.0008(11) 0.0033(11) -0.0003(11)
C8 0.0152(16) 0.0191(15) 0.0178(16) 0.0001(13) -0.0004(12) 0.0072(13)
C9 0.0094(15) 0.0244(17) 0.0207(16) -0.0069(14) -0.0020(12) 0.0035(13)
C10 0.0083(13) 0.0155(14) 0.0190(14) -0.0043(13) 0.0048(11) -0.0007(13)
C11 0.0121(15) 0.0126(14) 0.0141(15) -0.0031(12) 0.0036(12) -0.0034(12)
C12 0.0131(15) 0.0167(15) 0.0125(14) 0.0018(12) 0.0036(12) -0.0029(12)
C13 0.0149(15) 0.0171(15) 0.0134(15) 0.0014(12) -0.0016(12) -0.0021(13)
C14 0.0178(15) 0.0197(15) 0.0133(13) 0.0055(15) -0.0029(11) -0.0073(15)
C15 0.0181(16) 0.0211(19) 0.0165(15) 0.0026(12) -0.0056(12) -0.0037(13)
C16 0.0133(16) 0.0213(16) 0.0118(15) 0.0014(13) -0.0054(12) -0.0033(13)
C17 0.0197(17) 0.0215(17) 0.0147(16) -0.0036(13) -0.0016(13) 0.0012(14)
C18 0.0263(19) 0.040(2) 0.0148(15) 0.0026(16) 0.0046(13) -0.0111(18)
C19 0.038(2) 0.025(2) 0.0217(19) 0.0088(15) -0.0122(16) -0.0176(17)
C20 0.033(2) 0.0187(19) 0.030(2) -0.0030(15) -0.0138(17) 0.0009(16)
C21 0.0170(16) 0.0240(19) 0.0203(16) -0.0050(15) -0.0031(12) 0.0006(15)
C22 0.0193(17) 0.0144(15) 0.0149(15) 0.0006(12) 0.0021(12) 0.0034(13)
C23 0.0251(19) 0.0158(15) 0.0188(16) -0.0003(13) 0.0020(14) -0.0008(13)

loop_
_atom_type_symbol
_atom_type_description
_atom_type_scat_dispersion_real
_atom_type_scat_dispersion_imag
_atom_type_scat_source
C C 0.0033 0.0016 'International Tables Vol C Tables 4.2.6.8 and 6.1.1.4'
H H 0.0000 0.0000 'International Tables Vol C Tables 4.2.6.8 and 6.1.1.4'
N N 0.0061 0.0033 'International Tables Vol C Tables 4.2.6.8 and 6.1.1.4'
O O 0.0106 0.0060 'International Tables Vol C Tables 4.2.6.8 and 6.1.1.4'
Fe Fe 0.3463 0.8444 'International Tables Vol C Tables 4.2.6.8 and 6.1.1.4'
Br Br -0.2901 2.4595 'International Tables Vol C Tables 4.2.6.8 and 6.1.1.4'

loop_
_geom_angle_atom_site_label_1
_geom_angle_atom_site_label_2
_geom_angle_atom_site_label_3
_geom_angle
C2 Fe1 C3 40.59(18)
C2 Fe1 C7 113.43(15)
C3 Fe1 C7 108.88(14)
C2 Fe1 C8 144.34(18)
C3 Fe1 C8 113.92(15)
C7 Fe1 C8 40.89(12)
C2 Fe1 C9 174.21(19)
C3 Fe1 C9 144.62(15)
C7 Fe1 C9 68.85(13)
C8 Fe1 C9 40.67(14)
C2 Fe1 C1 41.22(19)
C3 Fe1 C1 68.61(16)
C7 Fe1 C1 144.89(16)
C8 Fe1 C1 173.60(17)
C9 Fe1 C1 134.05(16)
C2 Fe1 C4 68.27(16)
C3 Fe1 C4 40.60(14)
C7 Fe1 C4 133.86(14)
C8 Fe1 C4 109.69(15)
C9 Fe1 C4 114.35(14)
C1 Fe1 C4 68.07(16)
C2 Fe1 C5 68.18(17)
C3 Fe1 C5 68.22(15)
C7 Fe1 C5 173.90(15)
C8 Fe1 C5 134.58(16)
C9 Fe1 C5 110.14(15)
C1 Fe1 C5 39.96(17)
C4 Fe1 C5 40.55(16)
C2 Fe1 C6 109.09(14)
C3 Fe1 C6 133.74(13)
C7 Fe1 C6 41.09(12)
C8 Fe1 C6 68.81(13)
C9 Fe1 C6 68.85(12)
C1 Fe1 C6 114.10(15)
C4 Fe1 C6 173.63(14)
C5 Fe1 C6 144.71(15)
C2 Fe1 C10 134.16(17)
C3 Fe1 C10 173.83(14)
C7 Fe1 C10 69.18(13)
C8 Fe1 C10 68.76(14)
C9 Fe1 C10 40.86(13)
C1 Fe1 C10 109.36(15)
C4 Fe1 C10 144.79(14)
C5 Fe1 C10 114.27(15)
C6 Fe1 C10 41.10(12)
C23 O1 H1O 109.5
N2 N1 C11 109.4(3)
N1 N2 N3 106.7(2)
N2 N3 C12 111.0(3)
N2 N3 C13 121.2(3)
C12 N3 C13 127.7(3)
C5 C1 C2 107.5(4)
C5 C1 Fe1 70.1(2)
C2 C1 Fe1 68.7(2)
C5 C1 H1 126.2
C2 C1 H1 126.2
Fe1 C1 H1 126.5
C3 C2 C1 108.0(3)
C3 C2 Fe1 70.0(2)
C1 C2 Fe1 70.1(2)
C3 C2 H2 126.0
C1 C2 H2 126.0
Fe1 C2 H2 125.5
C2 C3 C4 108.0(4)
C2 C3 Fe1 69.4(2)
C4 C3 Fe1 70.12(19)
C2 C3 H3 126.0
C4 C3 H3 126.0
Fe1 C3 H3 126.1
C3 C4 C5 107.7(3)
C3 C4 Fe1 69.28(19)
C5 C4 Fe1 69.7(2)
C3 C4 H4A 126.1
C5 C4 H4A 126.1
Fe1 C4 H4A 126.4
C1 C5 C4 108.8(3)
C1 C5 Fe1 69.9(2)
C4 C5 Fe1 69.7(2)
C1 C5 H5 125.6
C4 C5 H5 125.6
Fe1 C5 H5 126.3
C7 C6 C10 107.8(3)
C7 C6 C11 126.1(3)
C10 C6 C11 125.8(3)
C7 C6 Fe1 69.13(16)
C10 C6 Fe1 69.46(17)
C11 C6 Fe1 122.3(2)
C8 C7 C6 107.8(3)
C8 C7 Fe1 69.64(18)
C6 C7 Fe1 69.77(16)
C8 C7 H7 126.1
C6 C7 H7 126.1
Fe1 C7 H7 126.1
C9 C8 C7 108.4(3)
C9 C8 Fe1 69.67(19)
C7 C8 Fe1 69.46(17)
C9 C8 H8 125.8
C7 C8 H8 125.8
Fe1 C8 H8 126.6
C8 C9 C10 108.4(3)
C8 C9 Fe1 69.66(18)
C10 C9 Fe1 69.81(18)
C8 C9 H9 125.8
C10 C9 H9 125.8
Fe1 C9 H9 126.3
C9 C10 C6 107.6(3)
C9 C10 Fe1 69.33(18)
C6 C10 Fe1 69.44(17)
C9 C10 H10 126.2
C6 C10 H10 126.2
Fe1 C10 H10 126.6
N1 C11 C12 107.7(3)
N1 C11 C6 122.5(3)
C12 C11 C6 129.7(3)
N3 C12 C11 105.2(3)
N3 C12 H12 127.4
C11 C12 H12 127.4
N3 C13 C22 109.0(3)
N3 C13 C14 107.2(2)
C22 C13 C14 114.6(3)
N3 C13 C23 108.0(3)
C22 C13 C23 106.0(3)
C14 C13 C23 111.9(3)
C13 C14 C15 116.1(3)
C13 C14 H14A 108.3
C15 C14 H14A 108.3
C13 C14 H14B 108.3
C15 C14 H14B 108.3
H14A C14 H14B 107.4
C16 C15 C14 109.2(3)
C16 C15 H15A 109.8
C14 C15 H15A 109.8
C16 C15 H15B 109.8
C14 C15 H15B 109.8
H15A C15 H15B 108.3
C21 C16 C17 119.2(3)
C21 C16 C15 120.4(3)
C17 C16 C15 120.4(3)
C16 C17 C18 120.5(3)
C16 C17 H17 119.8
C18 C17 H17 119.8
C19 C18 C17 120.4(3)
C19 C18 H18 119.8
C17 C18 H18 119.8
C18 C19 C20 118.8(3)
C18 C19 H19 120.6
C20 C19 H19 120.6
C21 C20 C19 120.4(4)
C21 C20 H20 119.8
C19 C20 H20 119.8
C16 C21 C20 120.7(3)
C16 C21 H21 119.6
C20 C21 H21 119.6
C13 C22 Br1 113.8(2)
C13 C22 H22A 108.8
Br1 C22 H22A 108.8
C13 C22 H22B 108.8
Br1 C22 H22B 108.8
H22A C22 H22B 107.7
O1 C23 C13 112.3(3)
O1 C23 H23A 109.1
C13 C23 H23A 109.1
O1 C23 H23B 109.1
C13 C23 H23B 109.1
H23A C23 H23B 107.9

loop_
_geom_bond_atom_site_label_1
_geom_bond_atom_site_label_2
_geom_bond_distance
Fe1 C2 2.025(4)
Fe1 C3 2.033(3)
Fe1 C7 2.036(3)
Fe1 C8 2.039(3)
Fe1 C9 2.039(3)
Fe1 C1 2.043(4)
Fe1 C4 2.044(3)
Fe1 C5 2.045(4)
Fe1 C6 2.045(3)
Fe1 C10 2.045(3)
Br1 C22 1.946(3)
O1 C23 1.396(4)
O1 H1O 0.8400
N1 N2 1.330(4)
N1 C11 1.363(4)
N2 N3 1.344(4)
N3 C12 1.355(4)
N3 C13 1.489(4)
C1 C5 1.396(6)
C1 C2 1.432(7)
C1 H1 0.9500
C2 C3 1.408(6)
C2 H2 0.9500
C3 C4 1.415(5)
C3 H3 0.9500
C4 C5 1.417(6)
C4 H4A 0.9500
C5 H5 0.9500
C6 C7 1.432(4)
C6 C10 1.436(4)
C6 C11 1.458(4)
C7 C8 1.424(4)
C7 H7 0.9500
C8 C9 1.417(5)
C8 H8 0.9500
C9 C10 1.426(5)
C9 H9 0.9500
C10 H10 0.9500
C11 C12 1.374(4)
C12 H12 0.9500
C13 C22 1.519(4)
C13 C14 1.534(5)
C13 C23 1.556(5)
C14 C15 1.540(4)
C14 H14A 0.9900
C14 H14B 0.9900
C15 C16 1.519(5)
C15 H15A 0.9900
C15 H15B 0.9900
C16 C21 1.385(5)
C16 C17 1.390(5)
C17 C18 1.393(5)
C17 H17 0.9500
C18 C19 1.393(6)
C18 H18 0.9500
C19 C20 1.396(6)
C19 H19 0.9500
C20 C21 1.387(6)
C20 H20 0.9500
C21 H21 0.9500
C22 H22A 0.9900
C22 H22B 0.9900
C23 H23A 0.9900
C23 H23B 0.9900

loop_
_geom_hbond_atom_site_label_D
_geom_hbond_atom_site_label_H
_geom_hbond_atom_site_label_A
_geom_hbond_distance_DH
_geom_hbond_distance_HA
_geom_hbond_distance_DA
_geom_hbond_angle_DHA
_geom_hbond_site_symmetry_A
_geom_hbond_publ_flag
O1 H1O N1 0.84 1.98 2.820(4) 176.4 1_455 yes
C22 H22A Br1 0.99 2.88 3.763(3) 148.6 2_655 yes
C23 H23A Br1 0.99 2.94 3.840(4) 151.9 2_655 yes

loop_
_geom_torsion_atom_site_label_1
_geom_torsion_atom_site_label_2
_geom_torsion_atom_site_label_3
_geom_torsion_atom_site_label_4
_geom_torsion
C11 N1 N2 N3 -0.4(4)
N1 N2 N3 C12 0.1(4)
N1 N2 N3 C13 175.6(3)
C5 C1 C2 C3 0.4(4)
Fe1 C1 C2 C3 60.0(3)
C5 C1 C2 Fe1 -59.6(3)
C1 C2 C3 C4 -0.3(4)
Fe1 C2 C3 C4 59.7(2)
C1 C2 C3 Fe1 -60.0(3)
C2 C3 C4 C5 0.1(4)
Fe1 C3 C4 C5 59.4(2)
C2 C3 C4 Fe1 -59.3(2)
C2 C1 C5 C4 -0.3(4)
Fe1 C1 C5 C4 -59.1(3)
C2 C1 C5 Fe1 58.8(3)
C3 C4 C5 C1 0.1(4)
Fe1 C4 C5 C1 59.2(3)
C3 C4 C5 Fe1 -59.1(2)
C10 C6 C7 C8 -0.6(3)
C11 C6 C7 C8 -175.0(3)
Fe1 C6 C7 C8 -59.5(2)
C10 C6 C7 Fe1 58.9(2)
C11 C6 C7 Fe1 -115.5(3)
C6 C7 C8 C9 0.6(3)
Fe1 C7 C8 C9 -59.0(2)
C6 C7 C8 Fe1 59.6(2)
C7 C8 C9 C10 -0.4(4)
Fe1 C8 C9 C10 -59.2(2)
C7 C8 C9 Fe1 58.8(2)
C8 C9 C10 C6 0.0(4)
Fe1 C9 C10 C6 -59.1(2)
C8 C9 C10 Fe1 59.1(2)
C7 C6 C10 C9 0.4(3)
C11 C6 C10 C9 174.7(3)
Fe1 C6 C10 C9 59.0(2)
C7 C6 C10 Fe1 -58.7(2)
C11 C6 C10 Fe1 115.7(3)
N2 N1 C11 C12 0.6(4)
N2 N1 C11 C6 -178.0(3)
C7 C6 C11 N1 -163.1(3)
C10 C6 C11 N1 23.6(5)
Fe1 C6 C11 N1 110.4(3)
C7 C6 C11 C12 18.7(5)
C10 C6 C11 C12 -154.7(3)
Fe1 C6 C11 C12 -67.9(4)
N2 N3 C12 C11 0.3(4)
C13 N3 C12 C11 -174.9(3)
N1 C11 C12 N3 -0.5(3)
C6 C11 C12 N3 178.0(3)
N2 N3 C13 C22 26.7(4)
C12 N3 C13 C22 -158.5(3)
N2 N3 C13 C14 151.3(3)
C12 N3 C13 C14 -34.0(4)
N2 N3 C13 C23 -88.0(4)
C12 N3 C13 C23 86.7(4)
N3 C13 C14 C15 -170.1(3)
C22 C13 C14 C15 -49.0(4)
C23 C13 C14 C15 71.7(4)
C13 C14 C15 C16 -179.1(3)
C14 C15 C16 C21 -78.6(4)
C14 C15 C16 C17 97.9(3)
C21 C16 C17 C18 0.0(5)
C15 C16 C17 C18 -176.6(3)
C16 C17 C18 C19 1.1(5)
C17 C18 C19 C20 -0.3(5)
C18 C19 C20 C21 -1.6(5)
C17 C16 C21 C20 -1.8(5)
C15 C16 C21 C20 174.8(3)
C19 C20 C21 C16 2.7(5)
N3 C13 C22 Br1 67.3(3)
C14 C13 C22 Br1 -52.8(3)
C23 C13 C22 Br1 -176.7(2)
N3 C13 C23 O1 -60.1(3)
C22 C13 C23 O1 -176.9(3)
C14 C13 C23 O1 57.6(3)
